data_4318751
loop_
_publ_author_name
'Evan Freiberg'
'William M. Davis'
'Terrence Nicholson'
'Alan Davison'
'Alun G. Jones'

_publ_section_title
;
 Reduction of the Pertechnetate Anion with Bidentate Phosphine Ligands
;
_journal_name_full 'Inorganic Chemistry'
_journal_page_first 5667
_journal_page_last 5674
_journal_paper_doi 10.1021/ic020032i
_journal_volume 41
_journal_year 2002
_chemical_formula_moiety '[TcCl2(dppm)2](PF6)'
_chemical_formula_sum 'C53 H50 Cl2 F6 O P5 Tc'
_chemical_formula_weight 1140.68
_chemical_name_systematic
;
  ?
;
_space_group_IT_number 2
_symmetry_cell_setting triclinic
_symmetry_space_group_name_Hall '-P 1'
_symmetry_space_group_name_H-M 'P -1'
_atom_sites_solution_hydrogens geom
_atom_sites_solution_primary direct
_atom_sites_solution_secondary difmap
_audit_creation_method SHELXL-97
_cell_angle_alpha 87.726(2)
_cell_angle_beta 80.318(2)
_cell_angle_gamma 72.725(2)
_cell_formula_units_Z 2
_cell_length_a 12.1601(13)
_cell_length_b 12.9798(14)
_cell_length_c 17.2293(18)
_cell_measurement_temperature 183(2)
_cell_volume 2559.6(5)
_computing_cell_refinement 'Bruker SMART'
_computing_data_collection 'Bruker SMART'
_computing_data_reduction 'Bruker SHELXTL'
_computing_molecular_graphics 'Bruker SHELXTL'
_computing_publication_material 'Bruker SHELXTL'
_computing_structure_refinement 'SHELXL-97 (Sheldrick, 1997)'
_computing_structure_solution 'SHELXS-97 (Sheldrick, 1990)'
_diffrn_ambient_temperature 183(2)
_diffrn_measured_fraction_theta_full 0.984
_diffrn_measured_fraction_theta_max 0.984
_diffrn_measurement_device_type 'CCD area detector'
_diffrn_measurement_method 'phi and omega scans'
_diffrn_radiation_monochromator graphite
_diffrn_radiation_source 'fine-focus sealed tube'
_diffrn_radiation_type MoK\a
_diffrn_radiation_wavelength 0.71073
_diffrn_reflns_av_R_equivalents 0.0350
_diffrn_reflns_av_sigmaI/netI 0.0304
_diffrn_reflns_limit_h_max 13
_diffrn_reflns_limit_h_min -11
_diffrn_reflns_limit_k_max 14
_diffrn_reflns_limit_k_min -13
_diffrn_reflns_limit_l_max 18
_diffrn_reflns_limit_l_min -19
_diffrn_reflns_number 10476
_diffrn_reflns_theta_full 23.29
_diffrn_reflns_theta_max 23.29
_diffrn_reflns_theta_min 2.40
_exptl_absorpt_coefficient_mu 0.602
_exptl_absorpt_correction_type none
_exptl_crystal_colour garnet
_exptl_crystal_density_diffrn 1.480
_exptl_crystal_density_method 'not measured'
_exptl_crystal_description block
_exptl_crystal_F_000 1164
_exptl_crystal_size_max .22
_exptl_crystal_size_mid .25
_exptl_crystal_size_min .38
_refine_diff_density_max 0.537
_refine_diff_density_min -0.644
_refine_diff_density_rms 0.059
_refine_ls_extinction_coef 0.0007(3)
_refine_ls_extinction_expression Fc^*^=kFc[1+0.001xFc^2^\l^3^/sin(2\q)]^-1/4^
_refine_ls_extinction_method SHELXL
_refine_ls_goodness_of_fit_ref 1.099
_refine_ls_hydrogen_treatment mixed
_refine_ls_matrix_type full
_refine_ls_number_parameters 616
_refine_ls_number_reflns 7284
_refine_ls_number_restraints 0
_refine_ls_restrained_S_all 1.099
_refine_ls_R_factor_all 0.0435
_refine_ls_R_factor_gt 0.0376
_refine_ls_shift/su_max 0.010
_refine_ls_shift/su_mean 0.000
_refine_ls_structure_factor_coef Fsqd
_refine_ls_weighting_details 'calc w=1/[\s^2^(Fo^2^)+(0.0409P)^2^+2.9359P] where P=(Fo^2^+2Fc^2^)/3'
_refine_ls_weighting_scheme calc
_refine_ls_wR_factor_gt 0.0888
_refine_ls_wR_factor_ref 0.0915
_reflns_number_gt 6601
_reflns_number_total 7284
_reflns_threshold_expression >2sigma(I)
_cod_data_source_file ic020032i_2.cif
_cod_data_source_block 00210t
_cod_depositor_comments
;
The following automatic conversions were performed:

'_symmetry_cell_setting' value 'Triclinic' changed to 'triclinic'
according to the built-in table from CIF Core dictionary named
'cif_core.dic' version 2.4.1 from 2010-06-29.

Automatic conversion script
Id: cif_fix_values 1646 2011-03-28 12:23:43Z adriana 
;
_cod_database_code 4318751

loop_
_symmetry_equiv_pos_as_xyz
'x, y, z'
'-x, -y, -z'

loop_
_atom_site_label
_atom_site_type_symbol
_atom_site_fract_x
_atom_site_fract_y
_atom_site_fract_z
_atom_site_U_iso_or_equiv
_atom_site_adp_type
_atom_site_occupancy
_atom_site_symmetry_multiplicity
_atom_site_calc_flag
_atom_site_refinement_flags
_atom_site_disorder_assembly
_atom_site_disorder_group
Tc1 Tc 0.25945(2) 0.49193(2) 0.234858(15) 0.02250(10) Uani 1 1 d . . .
Cl1 Cl 0.42765(7) 0.50729(6) 0.15784(5) 0.0307(2) Uani 1 1 d . . .
Cl2 Cl 0.08797(7) 0.46974(7) 0.30737(5) 0.0320(2) Uani 1 1 d . . .
P1 P 0.75413(9) 0.98501(8) 0.27484(7) 0.0465(3) Uani 1 1 d . . .
P2 P 0.31104(7) 0.30067(6) 0.18683(5) 0.02494(19) Uani 1 1 d . . .
P3 P 0.37200(7) 0.36710(6) 0.32388(5) 0.02366(19) Uani 1 1 d . . .
P4 P 0.12263(7) 0.62759(7) 0.16177(5) 0.0262(2) Uani 1 1 d . . .
P5 P 0.20398(7) 0.67372(6) 0.29354(5) 0.0252(2) Uani 1 1 d . . .
F1 F 0.7209(3) 0.8801(2) 0.2598(2) 0.0975(11) Uani 1 1 d . . .
F2 F 0.8581(3) 0.9533(2) 0.2027(2) 0.0888(10) Uani 1 1 d . . .
F3 F 0.6495(3) 1.0151(3) 0.34570(18) 0.0980(11) Uani 1 1 d . . .
F4 F 0.6690(3) 1.0520(3) 0.22013(18) 0.0884(9) Uani 1 1 d . . .
F5 F 0.7882(3) 1.0881(3) 0.2906(3) 0.1183(14) Uani 1 1 d . . .
F6 F 0.8372(4) 0.9163(3) 0.3311(2) 0.1283(15) Uani 1 1 d . . .
O1 O 0.2425(3) 1.1103(2) 0.39912(17) 0.0575(8) Uani 1 1 d . . .
C1 C 0.3820(3) 0.2420(2) 0.27232(18) 0.0266(7) Uani 1 1 d . . .
H1A H 0.3386 0.1976 0.3049 0.032 Uiso 1 1 calc R . .
H1B H 0.4640 0.1982 0.2557 0.032 Uiso 1 1 calc R . .
C2 C 0.0746(3) 0.7247(3) 0.24470(19) 0.0299(7) Uani 1 1 d . . .
H2A H 0.0024 0.7188 0.2785 0.036 Uiso 1 1 calc R . .
H2B H 0.0636 0.8000 0.2269 0.036 Uiso 1 1 calc R . .
C3 C 0.1993(3) 0.2347(3) 0.1788(2) 0.0298(7) Uani 1 1 d . . .
C4 C 0.1303(3) 0.2089(3) 0.2446(2) 0.0344(8) Uani 1 1 d . . .
H4 H 0.1407 0.2250 0.2957 0.041 Uiso 1 1 calc R . .
C5 C 0.0461(3) 0.1595(3) 0.2361(2) 0.0425(9) Uani 1 1 d . . .
H5 H 0.0000 0.1408 0.2814 0.051 Uiso 1 1 calc R . .
C6 C 0.0292(4) 0.1376(3) 0.1624(3) 0.0509(11) Uani 1 1 d . . .
H6 H -0.0281 0.1035 0.1567 0.061 Uiso 1 1 calc R . .
C7 C 0.0957(4) 0.1654(4) 0.0968(3) 0.0583(12) Uani 1 1 d . . .
H7 H 0.0827 0.1519 0.0459 0.070 Uiso 1 1 calc R . .
C8 C 0.1813(3) 0.2128(3) 0.1046(2) 0.0438(9) Uani 1 1 d . . .
H8 H 0.2278 0.2303 0.0590 0.053 Uiso 1 1 calc R . .
C9 C 0.4175(3) 0.2485(3) 0.09964(19) 0.0277(7) Uani 1 1 d . . .
C10 C 0.4865(3) 0.1411(3) 0.0970(2) 0.0369(8) Uani 1 1 d . . .
H10 H 0.4838 0.0976 0.1425 0.044 Uiso 1 1 calc R . .
C11 C 0.5587(3) 0.0981(3) 0.0280(2) 0.0469(10) Uani 1 1 d . . .
H11 H 0.6062 0.0252 0.0263 0.056 Uiso 1 1 calc R . .
C12 C 0.5621(3) 0.1609(4) -0.0386(2) 0.0515(11) Uani 1 1 d . . .
H12 H 0.6116 0.1309 -0.0860 0.062 Uiso 1 1 calc R . .
C13 C 0.4944(4) 0.2663(3) -0.0365(2) 0.0473(10) Uani 1 1 d . . .
H13 H 0.4968 0.3091 -0.0824 0.057 Uiso 1 1 calc R . .
C14 C 0.4227(3) 0.3102(3) 0.0324(2) 0.0360(8) Uani 1 1 d . . .
H14 H 0.3763 0.3835 0.0338 0.043 Uiso 1 1 calc R . .
C15 C 0.3213(3) 0.3480(3) 0.42721(18) 0.0271(7) Uani 1 1 d . . .
C16 C 0.2253(3) 0.4224(3) 0.46933(19) 0.0300(7) Uani 1 1 d . . .
H16 H 0.1849 0.4856 0.4444 0.036 Uiso 1 1 calc R . .
C17 C 0.1885(3) 0.4045(3) 0.5478(2) 0.0379(9) Uani 1 1 d . . .
H17 H 0.1230 0.4558 0.5765 0.045 Uiso 1 1 calc R . .
C18 C 0.2461(3) 0.3125(3) 0.5849(2) 0.0382(9) Uani 1 1 d . . .
H18 H 0.2198 0.3005 0.6387 0.046 Uiso 1 1 calc R . .
C19 C 0.3415(3) 0.2387(3) 0.5435(2) 0.0414(9) Uani 1 1 d . . .
H19 H 0.3811 0.1756 0.5689 0.050 Uiso 1 1 calc R . .
C20 C 0.3804(3) 0.2556(3) 0.4651(2) 0.0378(9) Uani 1 1 d . . .
H20 H 0.4470 0.2047 0.4371 0.045 Uiso 1 1 calc R . .
C21 C 0.5165(3) 0.3817(2) 0.32200(19) 0.0280(7) Uani 1 1 d . . .
C22 C 0.6126(3) 0.3302(3) 0.2684(2) 0.0366(8) Uani 1 1 d . . .
H22 H 0.6094 0.2747 0.2352 0.044 Uiso 1 1 calc R . .
C23 C 0.7147(3) 0.3598(3) 0.2628(2) 0.0482(10) Uani 1 1 d . . .
H23 H 0.7819 0.3233 0.2267 0.058 Uiso 1 1 calc R . .
C24 C 0.7185(4) 0.4416(3) 0.3095(3) 0.0504(11) Uani 1 1 d . . .
H24 H 0.7871 0.4640 0.3038 0.061 Uiso 1 1 calc R . .
C25 C 0.6231(4) 0.4913(3) 0.3647(3) 0.0504(10) Uani 1 1 d . . .
H25 H 0.6268 0.5463 0.3981 0.060 Uiso 1 1 calc R . .
C26 C 0.5230(3) 0.4614(3) 0.3714(2) 0.0396(9) Uani 1 1 d . . .
H26 H 0.4577 0.4951 0.4100 0.048 Uiso 1 1 calc R . .
C27 C -0.0077(3) 0.6028(3) 0.13903(19) 0.0318(8) Uani 1 1 d . . .
C28 C -0.1125(3) 0.6851(3) 0.1419(2) 0.0430(9) Uani 1 1 d . . .
H28 H -0.1171 0.7564 0.1562 0.052 Uiso 1 1 calc R . .
C29 C -0.2091(3) 0.6629(4) 0.1241(3) 0.0532(11) Uani 1 1 d . . .
H29 H -0.2802 0.7193 0.1256 0.064 Uiso 1 1 calc R . .
C30 C -0.2035(4) 0.5590(4) 0.1039(2) 0.0509(10) Uani 1 1 d . . .
H30 H -0.2711 0.5439 0.0927 0.061 Uiso 1 1 calc R . .
C31 C -0.1001(4) 0.4777(3) 0.1001(3) 0.0496(10) Uani 1 1 d . . .
H31 H -0.0957 0.4067 0.0855 0.060 Uiso 1 1 calc R . .
C32 C -0.0027(3) 0.4995(3) 0.1177(2) 0.0403(9) Uani 1 1 d . . .
H32 H 0.0686 0.4431 0.1151 0.048 Uiso 1 1 calc R . .
C33 C 0.1700(3) 0.7018(3) 0.07676(19) 0.0284(7) Uani 1 1 d . . .
C34 C 0.2555(3) 0.6451(3) 0.0174(2) 0.0325(8) Uani 1 1 d . . .
H34 H 0.2943 0.5711 0.0244 0.039 Uiso 1 1 calc R . .
C35 C 0.2851(3) 0.6950(3) -0.0521(2) 0.0389(9) Uani 1 1 d . . .
H35 H 0.3433 0.6551 -0.0927 0.047 Uiso 1 1 calc R . .
C36 C 0.2300(3) 0.8027(3) -0.0623(2) 0.0406(9) Uani 1 1 d . . .
H36 H 0.2492 0.8371 -0.1101 0.049 Uiso 1 1 calc R . .
C37 C 0.1467(3) 0.8601(3) -0.0026(2) 0.0452(10) Uani 1 1 d . . .
H37 H 0.1099 0.9348 -0.0093 0.054 Uiso 1 1 calc R . .
C38 C 0.1159(3) 0.8107(3) 0.0667(2) 0.0399(9) Uani 1 1 d . . .
H38 H 0.0582 0.8511 0.1073 0.048 Uiso 1 1 calc R . .
C39 C 0.2979(3) 0.7595(3) 0.26647(18) 0.0285(7) Uani 1 1 d . . .
C40 C 0.4172(3) 0.7165(3) 0.2684(2) 0.0323(8) Uani 1 1 d . . .
H40 H 0.4492 0.6413 0.2760 0.039 Uiso 1 1 calc R . .
C41 C 0.4893(3) 0.7824(3) 0.2592(2) 0.0399(9) Uani 1 1 d . . .
H41 H 0.5702 0.7527 0.2611 0.048 Uiso 1 1 calc R . .
C42 C 0.4431(4) 0.8922(3) 0.2472(2) 0.0436(9) Uani 1 1 d . . .
H42 H 0.4923 0.9378 0.2412 0.052 Uiso 1 1 calc R . .
C43 C 0.3257(4) 0.9351(3) 0.2442(2) 0.0445(10) Uani 1 1 d . . .
H43 H 0.2948 1.0099 0.2349 0.053 Uiso 1 1 calc R . .
C44 C 0.2526(3) 0.8701(3) 0.2545(2) 0.0350(8) Uani 1 1 d . . .
H44 H 0.1716 0.9008 0.2534 0.042 Uiso 1 1 calc R . .
C45 C 0.1590(3) 0.6976(2) 0.39913(19) 0.0274(7) Uani 1 1 d . . .
C46 C 0.0475(3) 0.7020(3) 0.4365(2) 0.0368(8) Uani 1 1 d . . .
H46 H -0.0102 0.7001 0.4061 0.044 Uiso 1 1 calc R . .
C47 C 0.0195(3) 0.7092(3) 0.5177(2) 0.0458(10) Uani 1 1 d . . .
H47 H -0.0570 0.7117 0.5429 0.055 Uiso 1 1 calc R . .
C48 C 0.1029(4) 0.7127(3) 0.5619(2) 0.0464(10) Uani 1 1 d . . .
H48 H 0.0840 0.7166 0.6177 0.056 Uiso 1 1 calc R . .
C49 C 0.2130(4) 0.7107(3) 0.5257(2) 0.0417(9) Uani 1 1 d . . .
H49 H 0.2693 0.7154 0.5564 0.050 Uiso 1 1 calc R . .
C50 C 0.2422(3) 0.7017(3) 0.4449(2) 0.0343(8) Uani 1 1 d . . .
H50 H 0.3192 0.6984 0.4202 0.041 Uiso 1 1 calc R . .
C2S C 0.2497(4) 1.0327(3) 0.4403(2) 0.0455(10) Uani 1 1 d . . .
C3S C 0.3643(4) 0.9599(4) 0.4561(3) 0.0681(13) Uani 1 1 d . . .
H3S1 H 0.4278 0.9842 0.4260 0.102 Uiso 1 1 calc R . .
H3S2 H 0.3727 0.8860 0.4401 0.102 Uiso 1 1 calc R . .
H3S3 H 0.3677 0.9619 0.5124 0.102 Uiso 1 1 calc R . .
C4S C 0.1436(4) 1.0045(4) 0.4777(4) 0.0803(17) Uani 1 1 d . . .
H4S1 H 0.0745 1.0566 0.4619 0.120 Uiso 1 1 calc R . .
H4S2 H 0.1375 1.0065 0.5351 0.120 Uiso 1 1 calc R . .
H4S3 H 0.1486 0.9319 0.4607 0.120 Uiso 1 1 calc R . .

loop_
_atom_site_aniso_label
_atom_site_aniso_U_11
_atom_site_aniso_U_22
_atom_site_aniso_U_33
_atom_site_aniso_U_23
_atom_site_aniso_U_13
_atom_site_aniso_U_12
Tc1 0.02292(16) 0.02194(16) 0.02233(16) -0.00133(10) -0.00417(11) -0.00572(11)
Cl1 0.0284(4) 0.0324(4) 0.0308(4) 0.0001(3) -0.0021(3) -0.0098(3)
Cl2 0.0278(4) 0.0366(5) 0.0312(4) -0.0014(3) -0.0012(3) -0.0106(3)
P1 0.0410(6) 0.0365(6) 0.0563(7) 0.0075(5) -0.0041(5) -0.0056(5)
P2 0.0275(4) 0.0241(4) 0.0239(4) -0.0013(3) -0.0045(3) -0.0083(3)
P3 0.0253(4) 0.0229(4) 0.0228(4) -0.0008(3) -0.0046(3) -0.0066(3)
P4 0.0246(4) 0.0268(4) 0.0262(4) -0.0010(3) -0.0060(4) -0.0051(3)
P5 0.0260(4) 0.0232(4) 0.0255(4) -0.0017(3) -0.0047(4) -0.0055(3)
F1 0.094(2) 0.0601(18) 0.138(3) -0.0175(18) 0.017(2) -0.0388(17)
F2 0.0689(18) 0.0670(18) 0.108(2) -0.0042(16) 0.0345(17) -0.0120(14)
F3 0.099(2) 0.100(2) 0.0686(19) -0.0046(17) 0.0265(17) -0.0108(19)
F4 0.076(2) 0.098(2) 0.078(2) 0.0267(17) -0.0260(16) -0.0025(17)
F5 0.081(2) 0.068(2) 0.209(4) -0.044(2) -0.010(3) -0.0278(17)
F6 0.114(3) 0.123(3) 0.129(3) 0.030(3) -0.061(3) 0.013(2)
O1 0.068(2) 0.0548(18) 0.0506(17) 0.0123(15) -0.0056(15) -0.0226(15)
C1 0.0285(17) 0.0229(16) 0.0278(17) -0.0011(13) -0.0057(14) -0.0059(13)
C2 0.0274(17) 0.0291(18) 0.0307(18) -0.0020(14) -0.0064(14) -0.0035(14)
C3 0.0316(18) 0.0253(17) 0.0330(19) -0.0027(14) -0.0063(15) -0.0083(14)
C4 0.0320(19) 0.0319(19) 0.039(2) -0.0026(15) -0.0049(16) -0.0087(15)
C5 0.035(2) 0.040(2) 0.052(2) -0.0037(18) 0.0012(18) -0.0150(17)
C6 0.043(2) 0.052(3) 0.068(3) -0.009(2) -0.012(2) -0.026(2)
C7 0.061(3) 0.080(3) 0.050(3) -0.013(2) -0.016(2) -0.039(2)
C8 0.050(2) 0.055(2) 0.036(2) -0.0033(18) -0.0097(18) -0.028(2)
C9 0.0286(17) 0.0281(18) 0.0277(18) -0.0054(14) -0.0038(14) -0.0098(14)
C10 0.042(2) 0.035(2) 0.034(2) -0.0037(16) -0.0072(17) -0.0117(17)
C11 0.040(2) 0.046(2) 0.049(3) -0.0198(19) -0.0029(19) -0.0056(18)
C12 0.040(2) 0.078(3) 0.038(2) -0.027(2) 0.0059(18) -0.023(2)
C13 0.059(3) 0.063(3) 0.027(2) 0.0005(18) -0.0050(18) -0.030(2)
C14 0.043(2) 0.037(2) 0.0295(19) 0.0010(15) -0.0064(16) -0.0147(17)
C15 0.0315(18) 0.0297(18) 0.0236(17) 0.0006(14) -0.0082(14) -0.0123(15)
C16 0.0339(18) 0.0284(18) 0.0288(18) -0.0011(14) -0.0056(15) -0.0104(15)
C17 0.035(2) 0.047(2) 0.032(2) -0.0079(16) 0.0006(16) -0.0138(17)
C18 0.047(2) 0.049(2) 0.0261(18) 0.0023(16) -0.0041(17) -0.0263(19)
C19 0.053(2) 0.039(2) 0.033(2) 0.0100(16) -0.0127(18) -0.0121(18)
C20 0.039(2) 0.034(2) 0.035(2) 0.0034(16) -0.0053(16) -0.0028(16)
C21 0.0310(18) 0.0228(17) 0.0318(18) 0.0083(14) -0.0121(15) -0.0076(14)
C22 0.0316(19) 0.043(2) 0.036(2) 0.0010(16) -0.0069(16) -0.0115(16)
C23 0.031(2) 0.067(3) 0.044(2) 0.011(2) -0.0052(18) -0.0132(19)
C24 0.042(2) 0.061(3) 0.062(3) 0.025(2) -0.026(2) -0.029(2)
C25 0.047(2) 0.044(2) 0.070(3) 0.001(2) -0.027(2) -0.0188(19)
C26 0.039(2) 0.033(2) 0.049(2) -0.0014(17) -0.0154(18) -0.0093(16)
C27 0.0311(18) 0.041(2) 0.0249(17) 0.0018(15) -0.0064(14) -0.0118(16)
C28 0.032(2) 0.044(2) 0.051(2) -0.0103(18) -0.0092(18) -0.0070(17)
C29 0.029(2) 0.063(3) 0.063(3) -0.010(2) -0.0124(19) -0.0030(19)
C30 0.044(2) 0.068(3) 0.051(2) 0.003(2) -0.018(2) -0.028(2)
C31 0.054(3) 0.046(2) 0.058(3) 0.003(2) -0.023(2) -0.022(2)
C32 0.042(2) 0.036(2) 0.045(2) -0.0005(17) -0.0182(18) -0.0091(17)
C33 0.0290(18) 0.0292(18) 0.0285(18) 0.0044(14) -0.0107(15) -0.0081(14)
C34 0.0367(19) 0.0309(19) 0.0306(19) 0.0001(15) -0.0072(16) -0.0097(15)
C35 0.037(2) 0.049(2) 0.031(2) 0.0000(16) -0.0066(16) -0.0117(17)
C36 0.043(2) 0.051(2) 0.034(2) 0.0120(17) -0.0127(17) -0.0213(19)
C37 0.048(2) 0.032(2) 0.055(3) 0.0161(18) -0.015(2) -0.0095(18)
C38 0.039(2) 0.032(2) 0.043(2) 0.0041(16) -0.0070(17) -0.0024(16)
C39 0.0362(19) 0.0263(18) 0.0231(17) -0.0023(13) -0.0026(14) -0.0104(15)
C40 0.036(2) 0.0266(18) 0.0341(19) 0.0001(14) -0.0055(15) -0.0090(15)
C41 0.037(2) 0.049(2) 0.037(2) -0.0039(17) -0.0045(16) -0.0172(18)
C42 0.057(3) 0.041(2) 0.040(2) -0.0031(17) -0.0014(19) -0.028(2)
C43 0.062(3) 0.0275(19) 0.045(2) 0.0020(16) -0.006(2) -0.0159(18)
C44 0.039(2) 0.0299(19) 0.0336(19) -0.0011(15) -0.0026(16) -0.0074(16)
C45 0.0330(18) 0.0191(16) 0.0276(18) -0.0034(13) -0.0042(15) -0.0039(14)
C46 0.034(2) 0.038(2) 0.035(2) -0.0042(16) -0.0043(16) -0.0065(16)
C47 0.042(2) 0.050(2) 0.036(2) -0.0060(17) 0.0063(18) -0.0062(18)
C48 0.064(3) 0.036(2) 0.029(2) -0.0066(16) -0.0006(19) -0.0026(19)
C49 0.054(2) 0.043(2) 0.031(2) -0.0004(16) -0.0148(18) -0.0136(18)
C50 0.038(2) 0.0313(19) 0.033(2) -0.0008(15) -0.0055(16) -0.0104(16)
C2S 0.053(2) 0.039(2) 0.041(2) -0.0044(19) -0.0010(19) -0.0119(19)
C3S 0.065(3) 0.066(3) 0.065(3) -0.005(2) -0.017(3) -0.003(2)
C4S 0.060(3) 0.053(3) 0.116(5) 0.013(3) 0.012(3) -0.015(2)

loop_
_atom_type_symbol
_atom_type_description
_atom_type_scat_dispersion_real
_atom_type_scat_dispersion_imag
_atom_type_scat_source
C C 0.0033 0.0016 'International Tables Vol C Tables 4.2.6.8 and 6.1.1.4'
H H 0.0000 0.0000 'International Tables Vol C Tables 4.2.6.8 and 6.1.1.4'
F F 0.0171 0.0103 'International Tables Vol C Tables 4.2.6.8 and 6.1.1.4'
P P 0.1023 0.0942 'International Tables Vol C Tables 4.2.6.8 and 6.1.1.4'
Cl Cl 0.1484 0.1585 'International Tables Vol C Tables 4.2.6.8 and 6.1.1.4'
Tc Tc -1.4390 0.7593 'International Tables Vol C Tables 4.2.6.8 and 6.1.1.4'
O O 0.0106 0.0060 'International Tables Vol C Tables 4.2.6.8 and 6.1.1.4'

loop_
_geom_angle_atom_site_label_1
_geom_angle_atom_site_label_2
_geom_angle_atom_site_label_3
_geom_angle
_geom_angle_site_symmetry_1
_geom_angle_site_symmetry_3
_geom_angle_publ_flag
Cl1 Tc1 Cl2 176.67(3) . . ?
Cl1 Tc1 P3 91.44(3) . . ?
Cl2 Tc1 P3 89.33(3) . . ?
Cl1 Tc1 P5 94.82(3) . . ?
Cl2 Tc1 P5 88.05(3) . . ?
P3 Tc1 P5 107.05(3) . . ?
Cl1 Tc1 P4 95.73(3) . . ?
Cl2 Tc1 P4 83.75(3) . . ?
P3 Tc1 P4 171.60(3) . . ?
P5 Tc1 P4 68.06(3) . . ?
Cl1 Tc1 P2 88.86(3) . . ?
Cl2 Tc1 P2 88.38(3) . . ?
P3 Tc1 P2 69.37(3) . . ?
P5 Tc1 P2 174.98(3) . . ?
P4 Tc1 P2 115.02(3) . . ?
F5 P1 F4 89.5(2) . . ?
F5 P1 F1 179.2(2) . . ?
F4 P1 F1 91.3(2) . . ?
F5 P1 F3 90.8(2) . . ?
F4 P1 F3 88.29(18) . . ?
F1 P1 F3 89.17(19) . . ?
F5 P1 F6 91.5(2) . . ?
F4 P1 F6 178.5(2) . . ?
F1 P1 F6 87.7(2) . . ?
F3 P1 F6 90.6(2) . . ?
F5 P1 F2 90.27(19) . . ?
F4 P1 F2 91.24(19) . . ?
F1 P1 F2 89.78(17) . . ?
F3 P1 F2 178.8(2) . . ?
F6 P1 F2 89.9(2) . . ?
C9 P2 C3 101.43(15) . . ?
C9 P2 C1 106.16(15) . . ?
C3 P2 C1 107.75(15) . . ?
C9 P2 Tc1 123.06(11) . . ?
C3 P2 Tc1 122.09(11) . . ?
C1 P2 Tc1 94.33(10) . . ?
C15 P3 C21 104.20(15) . . ?
C15 P3 C1 106.35(15) . . ?
C21 P3 C1 110.49(15) . . ?
C15 P3 Tc1 125.70(11) . . ?
C21 P3 Tc1 112.92(10) . . ?
C1 P3 Tc1 96.35(10) . . ?
C27 P4 C33 103.98(15) . . ?
C27 P4 C2 106.64(15) . . ?
C33 P4 C2 105.56(15) . . ?
C27 P4 Tc1 120.91(11) . . ?
C33 P4 Tc1 123.88(11) . . ?
C2 P4 Tc1 92.78(11) . . ?
C39 P5 C45 102.87(15) . . ?
C39 P5 C2 108.29(16) . . ?
C45 P5 C2 108.84(15) . . ?
C39 P5 Tc1 119.65(11) . . ?
C45 P5 Tc1 122.04(10) . . ?
C2 P5 Tc1 93.94(10) . . ?
P3 C1 P2 99.70(15) . . ?
P4 C2 P5 97.67(15) . . ?
C4 C3 C8 119.1(3) . . ?
C4 C3 P2 122.0(3) . . ?
C8 C3 P2 118.9(3) . . ?
C3 C4 C5 120.3(3) . . ?
C6 C5 C4 120.3(4) . . ?
C5 C6 C7 119.7(4) . . ?
C6 C7 C8 120.5(4) . . ?
C7 C8 C3 120.1(4) . . ?
C14 C9 C10 119.0(3) . . ?
C14 C9 P2 120.9(3) . . ?
C10 C9 P2 119.7(3) . . ?
C11 C10 C9 119.8(4) . . ?
C10 C11 C12 120.2(4) . . ?
C13 C12 C11 120.3(4) . . ?
C12 C13 C14 119.9(4) . . ?
C13 C14 C9 120.7(3) . . ?
C16 C15 C20 119.3(3) . . ?
C16 C15 P3 121.6(2) . . ?
C20 C15 P3 119.1(3) . . ?
C17 C16 C15 119.8(3) . . ?
C18 C17 C16 120.8(3) . . ?
C19 C18 C17 119.6(3) . . ?
C18 C19 C20 120.6(3) . . ?
C19 C20 C15 119.9(3) . . ?
C22 C21 C26 119.6(3) . . ?
C22 C21 P3 123.8(3) . . ?
C26 C21 P3 115.9(3) . . ?
C21 C22 C23 119.6(4) . . ?
C24 C23 C22 120.2(4) . . ?
C23 C24 C25 120.2(4) . . ?
C26 C25 C24 119.9(4) . . ?
C25 C26 C21 120.4(4) . . ?
C32 C27 C28 119.2(3) . . ?
C32 C27 P4 119.1(3) . . ?
C28 C27 P4 121.7(3) . . ?
C29 C28 C27 119.8(4) . . ?
C28 C29 C30 120.5(4) . . ?
C31 C30 C29 119.9(4) . . ?
C30 C31 C32 119.9(4) . . ?
C31 C32 C27 120.7(4) . . ?
C34 C33 C38 119.1(3) . . ?
C34 C33 P4 118.5(2) . . ?
C38 C33 P4 122.1(3) . . ?
C35 C34 C33 120.8(3) . . ?
C36 C35 C34 119.8(3) . . ?
C35 C36 C37 119.6(3) . . ?
C36 C37 C38 120.9(3) . . ?
C37 C38 C33 119.6(4) . . ?
C40 C39 C44 118.9(3) . . ?
C40 C39 P5 118.6(2) . . ?
C44 C39 P5 121.9(3) . . ?
C41 C40 C39 120.6(3) . . ?
C40 C41 C42 119.8(3) . . ?
C43 C42 C41 119.9(3) . . ?
C42 C43 C44 120.7(3) . . ?
C43 C44 C39 120.0(3) . . ?
C46 C45 C50 118.8(3) . . ?
C46 C45 P5 121.9(3) . . ?
C50 C45 P5 119.0(3) . . ?
C47 C46 C45 120.5(3) . . ?
C48 C47 C46 119.8(4) . . ?
C49 C48 C47 120.3(3) . . ?
C48 C49 C50 120.3(4) . . ?
C49 C50 C45 120.2(3) . . ?
O1 C2S C4S 120.7(4) . . ?
O1 C2S C3S 122.3(4) . . ?
C4S C2S C3S 117.0(4) . . ?

loop_
_geom_bond_atom_site_label_1
_geom_bond_atom_site_label_2
_geom_bond_distance
_geom_bond_site_symmetry_2
_geom_bond_publ_flag
Tc1 Cl1 2.3006(8) . ?
Tc1 Cl2 2.3332(9) . ?
Tc1 P3 2.4583(8) . ?
Tc1 P5 2.4616(9) . ?
Tc1 P4 2.4987(9) . ?
Tc1 P2 2.5109(9) . ?
P1 F5 1.560(3) . ?
P1 F4 1.564(3) . ?
P1 F1 1.573(3) . ?
P1 F3 1.576(3) . ?
P1 F6 1.576(3) . ?
P1 F2 1.586(3) . ?
P2 C9 1.816(3) . ?
P2 C3 1.833(3) . ?
P2 C1 1.855(3) . ?
P3 C15 1.816(3) . ?
P3 C21 1.817(3) . ?
P3 C1 1.845(3) . ?
P4 C27 1.814(3) . ?
P4 C33 1.827(3) . ?
P4 C2 1.843(3) . ?
P5 C39 1.816(3) . ?
P5 C45 1.820(3) . ?
P5 C2 1.845(3) . ?
O1 C2S 1.199(5) . ?
C3 C4 1.384(5) . ?
C3 C8 1.388(5) . ?
C4 C5 1.389(5) . ?
C5 C6 1.372(6) . ?
C6 C7 1.376(6) . ?
C7 C8 1.383(5) . ?
C9 C14 1.385(5) . ?
C9 C10 1.396(5) . ?
C10 C11 1.380(5) . ?
C11 C12 1.383(6) . ?
C12 C13 1.369(6) . ?
C13 C14 1.381(5) . ?
C15 C16 1.387(5) . ?
C15 C20 1.402(5) . ?
C16 C17 1.384(5) . ?
C17 C18 1.384(5) . ?
C18 C19 1.374(5) . ?
C19 C20 1.385(5) . ?
C21 C22 1.374(5) . ?
C21 C26 1.394(5) . ?
C22 C23 1.393(5) . ?
C23 C24 1.373(6) . ?
C24 C25 1.379(6) . ?
C25 C26 1.370(5) . ?
C27 C32 1.385(5) . ?
C27 C28 1.393(5) . ?
C28 C29 1.373(5) . ?
C29 C30 1.386(6) . ?
C30 C31 1.374(6) . ?
C31 C32 1.378(5) . ?
C33 C34 1.384(5) . ?
C33 C38 1.389(5) . ?
C34 C35 1.383(5) . ?
C35 C36 1.378(5) . ?
C36 C37 1.378(6) . ?
C37 C38 1.382(5) . ?
C39 C40 1.397(5) . ?
C39 C44 1.397(5) . ?
C40 C41 1.383(5) . ?
C41 C42 1.389(5) . ?
C42 C43 1.379(6) . ?
C43 C44 1.382(5) . ?
C45 C46 1.386(5) . ?
C45 C50 1.397(5) . ?
C46 C47 1.383(5) . ?
C47 C48 1.379(6) . ?
C48 C49 1.372(6) . ?
C49 C50 1.378(5) . ?
C2S C4S 1.482(6) . ?
C2S C3S 1.495(6) . ?
